data_1507831
loop_
_publ_author_name
'Dalapati, Sasanka'
'Jana, Sankar'
'Saha, Rajat'
'Alam, Md Akhtarul'
'Guchhait, Nikhil'

_publ_section_title
;
 Reusable amine-based structural motifs for green house gas (CO2)
 fixation.
;
_journal_issue 13
_journal_name_full 'Organic letters'
_journal_page_first 3244
_journal_page_last 3247
_journal_paper_doi 10.1021/ol301241k
_journal_volume 14
_journal_year 2012
_chemical_formula_moiety 'C13 H13 N3 O2, C16 H36 N, C H O3'
_chemical_formula_sum 'C30 H50 N4 O5'
_chemical_formula_weight 546.74
_chemical_name_systematic
;
 ?
;
_space_group_IT_number 14
_symmetry_cell_setting monoclinic
_symmetry_space_group_name_Hall '-P 2yn'
_symmetry_space_group_name_H-M 'P 1 21/n 1'
_atom_sites_solution_hydrogens geom
_atom_sites_solution_primary direct
_atom_sites_solution_secondary difmap
_audit_creation_method SHELXL-97
_cell_angle_alpha 90.000(5)
_cell_angle_beta 97.964(5)
_cell_angle_gamma 90.000(5)
_cell_formula_units_Z 4
_cell_length_a 10.433(5)
_cell_length_b 21.210(5)
_cell_length_c 14.956(5)
_cell_measurement_reflns_used 2062
_cell_measurement_temperature 293(2)
_cell_measurement_theta_max 26.37
_cell_measurement_theta_min 1.68
_cell_volume 3278(2)
_computing_cell_refinement 'Bruker SMART'
_computing_data_collection 'Bruker SMART'
_computing_data_reduction 'Bruker SAINT'
_computing_molecular_graphics 'Ortep-3 for Windows (Farrugia, 1997)'
_computing_publication_material 'WINGX V1.80.03'
_computing_structure_refinement 'SHELXL-97 (Sheldrick, 1997)'
_computing_structure_solution 'SHELXS-97 (Sheldrick, 1990)'
_diffrn_ambient_temperature 293(2)
_diffrn_measured_fraction_theta_full 0.971
_diffrn_measured_fraction_theta_max 0.971
_diffrn_measurement_device_type 'CCD area detector'
_diffrn_measurement_method 'phi and omega scans'
_diffrn_radiation_monochromator graphite
_diffrn_radiation_source 'fine-focus sealed tube'
_diffrn_radiation_type MoK\a
_diffrn_radiation_wavelength 0.71073
_diffrn_reflns_av_R_equivalents 0.0535
_diffrn_reflns_av_sigmaI/netI 0.0614
_diffrn_reflns_limit_h_max 13
_diffrn_reflns_limit_h_min -13
_diffrn_reflns_limit_k_max 25
_diffrn_reflns_limit_k_min -22
_diffrn_reflns_limit_l_max 18
_diffrn_reflns_limit_l_min -17
_diffrn_reflns_number 24620
_diffrn_reflns_theta_full 26.37
_diffrn_reflns_theta_max 26.37
_diffrn_reflns_theta_min 1.68
_exptl_absorpt_coefficient_mu 0.075
_exptl_absorpt_correction_T_max 0.997
_exptl_absorpt_correction_T_min 0.993
_exptl_absorpt_correction_type empirical
_exptl_absorpt_process_details 'Sadabs, (Sheldrick, 1996)'
_exptl_crystal_colour red
_exptl_crystal_density_diffrn 1.108
_exptl_crystal_density_method 'not measured'
_exptl_crystal_description Rhombohedral
_exptl_crystal_F_000 1192
_exptl_crystal_size_max 0.10
_exptl_crystal_size_mid 0.08
_exptl_crystal_size_min 0.04
_refine_diff_density_max 0.661
_refine_diff_density_min -0.215
_refine_diff_density_rms 0.072
_refine_ls_extinction_coef 0.004(2)
_refine_ls_extinction_expression Fc^*^=kFc[1+0.001xFc^2^\l^3^/sin(2\q)]^-1/4^
_refine_ls_extinction_method SHELXL
_refine_ls_goodness_of_fit_ref 1.021
_refine_ls_hydrogen_treatment noref
_refine_ls_matrix_type full
_refine_ls_number_parameters 365
_refine_ls_number_reflns 6499
_refine_ls_number_restraints 0
_refine_ls_restrained_S_all 1.021
_refine_ls_R_factor_all 0.2317
_refine_ls_R_factor_gt 0.1027
_refine_ls_shift/su_max 0.000
_refine_ls_shift/su_mean 0.000
_refine_ls_structure_factor_coef Fsqd
_refine_ls_weighting_details 'calc w=1/[\s^2^(Fo^2^)+(0.2000P)^2^+0.0000P] where P=(Fo^2^+2Fc^2^)/3'
_refine_ls_weighting_scheme calc
_refine_ls_wR_factor_gt 0.3005
_refine_ls_wR_factor_ref 0.3921
_reflns_number_gt 2062
_reflns_number_total 6499
_reflns_threshold_expression >2sigma(I)
_cod_data_source_file ol301241k_si_001.cif
_cod_data_source_block 1-bicarbonate
_cod_depositor_comments 'Adding full bibliography for 1507831--1507833.cif.'
_cod_original_sg_symbol_H-M 'P 21/n'
_cod_database_code 1507831

loop_
_symmetry_equiv_pos_as_xyz
'x, y, z'
'-x+1/2, y+1/2, -z+1/2'
'-x, -y, -z'
'x-1/2, -y-1/2, z-1/2'

loop_
_atom_site_label
_atom_site_type_symbol
_atom_site_fract_x
_atom_site_fract_y
_atom_site_fract_z
_atom_site_U_iso_or_equiv
_atom_site_adp_type
_atom_site_occupancy
_atom_site_symmetry_multiplicity
_atom_site_calc_flag
_atom_site_refinement_flags
O1 O 0.6105(4) -0.06227(16) 1.0348(3) 0.1143(12) Uani 1 1 d .
H1O1 H 0.5245 -0.0705 1.0116 0.137 Uiso 1 1 d R
O2 O 0.6307(4) 0.03143(18) 0.9742(2) 0.1072(11) Uani 1 1 d .
O5 O 0.4349(5) 0.12239(19) 0.4890(3) 0.1229(13) Uani 1 1 d .
N4 N 0.6572(4) 0.0110(2) 0.7049(3) 0.1024(13) Uani 1 1 d .
N2 N 0.6508(5) 0.3306(3) 0.4844(4) 0.1176(18) Uani 1 1 d .
N3 N 0.3447(6) 0.1613(2) 0.4878(3) 0.1086(14) Uani 1 1 d .
C1 C 0.5280(6) 0.3095(2) 0.4832(3) 0.0947(14) Uani 1 1 d .
O4 O 0.2323(5) 0.1435(2) 0.4916(4) 0.1500(17) Uani 1 1 d .
N1 N 0.4462(9) 0.4158(3) 0.4724(5) 0.127(2) Uani 1 1 d .
C5 C 0.3704(6) 0.2261(3) 0.4841(3) 0.0900(14) Uani 1 1 d .
C6 C 0.4974(5) 0.2453(2) 0.4852(3) 0.0892(14) Uani 1 1 d .
H6 H 0.5629 0.2154 0.4872 0.107 Uiso 1 1 calc R
O3 O 0.7956(5) -0.0322(2) 0.9948(4) 0.1534(18) Uani 1 1 d .
C4 C 0.2705(5) 0.2694(3) 0.4804(3) 0.1008(15) Uani 1 1 d .
H4 H 0.1858 0.2556 0.4801 0.121 Uiso 1 1 calc R
C8 C 0.8172(5) 0.2587(3) 0.5674(4) 0.1003(15) Uani 1 1 d .
C30 C 0.6811(7) -0.0190(3) 0.9999(4) 0.1013(16) Uani 1 1 d .
C11 C 0.9363(10) 0.2001(5) 0.7206(7) 0.165(3) Uani 1 1 d .
H11 H 0.9768 0.1800 0.7722 0.198 Uiso 1 1 calc R
C2 C 0.4227(6) 0.3539(3) 0.4776(3) 0.0961(15) Uani 1 1 d .
C3 C 0.2963(6) 0.3316(3) 0.4774(4) 0.1042(16) Uani 1 1 d .
H3 H 0.2287 0.3604 0.4752 0.125 Uiso 1 1 calc R
C22 C 0.7827(6) -0.0128(3) 0.7532(4) 0.1126(17) Uani 1 1 d .
H22A H 0.7725 -0.0204 0.8158 0.135 Uiso 1 1 calc R
H22B H 0.8473 0.0201 0.7524 0.135 Uiso 1 1 calc R
C7 C 0.7586(5) 0.2904(3) 0.4798(4) 0.1059(16) Uani 1 1 d .
H7A H 0.8259 0.3149 0.4574 0.127 Uiso 1 1 calc R
H7B H 0.7325 0.2577 0.4357 0.127 Uiso 1 1 calc R
C17 C 0.6237(6) 0.0702(3) 0.7545(4) 0.1086(17) Uani 1 1 d .
H17A H 0.6267 0.0599 0.8180 0.130 Uiso 1 1 calc R
H17B H 0.6904 0.1014 0.7498 0.130 Uiso 1 1 calc R
C21 C 0.5512(6) -0.0396(3) 0.7030(4) 0.1217(19) Uani 1 1 d .
H21A H 0.4714 -0.0224 0.6715 0.146 Uiso 1 1 calc R
H21B H 0.5752 -0.0752 0.6682 0.146 Uiso 1 1 calc R
C20 C 0.5258(6) -0.0627(3) 0.7908(5) 0.135(2) Uani 1 1 d .
H20A H 0.4960 -0.0288 0.8263 0.162 Uiso 1 1 calc R
H20B H 0.6034 -0.0810 0.8241 0.162 Uiso 1 1 calc R
C13 C 0.7697(6) 0.2657(3) 0.6477(5) 0.128(2) Uani 1 1 d .
H13 H 0.6957 0.2897 0.6502 0.153 Uiso 1 1 calc R
C9 C 0.9250(6) 0.2209(3) 0.5675(5) 0.1210(18) Uani 1 1 d .
H9 H 0.9594 0.2151 0.5139 0.145 Uiso 1 1 calc R
C12 C 0.8319(10) 0.2369(5) 0.7261(6) 0.154(3) Uani 1 1 d .
H12 H 0.8018 0.2429 0.7812 0.185 Uiso 1 1 calc R
C26 C 0.6652(6) 0.0231(3) 0.6069(4) 0.1191(18) Uani 1 1 d .
H26A H 0.6843 -0.0165 0.5790 0.143 Uiso 1 1 calc R
H26B H 0.5808 0.0369 0.5781 0.143 Uiso 1 1 calc R
C15 C 0.4724(8) 0.1574(3) 0.7726(5) 0.150(2) Uani 1 1 d .
H15A H 0.5393 0.1878 0.7645 0.180 Uiso 1 1 calc R
H15B H 0.4806 0.1474 0.8364 0.180 Uiso 1 1 calc R
C16 C 0.4961(7) 0.0994(4) 0.7229(5) 0.146(2) Uani 1 1 d .
H16A H 0.4914 0.1094 0.6592 0.175 Uiso 1 1 calc R
H16B H 0.4284 0.0692 0.7294 0.175 Uiso 1 1 calc R
C28 C 0.7639(9) 0.0722(4) 0.4821(5) 0.159(3) Uani 1 1 d .
H28A H 0.6765 0.0788 0.4517 0.190 Uiso 1 1 calc R
H28B H 0.8138 0.1093 0.4711 0.190 Uiso 1 1 calc R
C10 C 0.9821(7) 0.1919(4) 0.6435(8) 0.147(3) Uani 1 1 d .
H10 H 1.0538 0.1663 0.6413 0.177 Uiso 1 1 calc R
C27 C 0.7577(8) 0.0680(4) 0.5886(4) 0.151(3) Uani 1 1 d .
H27A H 0.8421 0.0563 0.6199 0.182 Uiso 1 1 calc R
H27B H 0.7352 0.1089 0.6108 0.182 Uiso 1 1 calc R
C23 C 0.8332(7) -0.0724(4) 0.7149(5) 0.151(3) Uani 1 1 d .
H23A H 0.8465 -0.0648 0.6529 0.181 Uiso 1 1 calc R
H23B H 0.7687 -0.1053 0.7146 0.181 Uiso 1 1 calc R
C19 C 0.4112(9) -0.1173(6) 0.7674(7) 0.211(5) Uani 1 1 d .
H19A H 0.3372 -0.0997 0.7290 0.254 Uiso 1 1 calc R
H19B H 0.4440 -0.1527 0.7363 0.254 Uiso 1 1 calc R
C29 C 0.8164(10) 0.0207(6) 0.4417(8) 0.220(5) Uani 1 1 d .
H29A H 0.8154 0.0289 0.3785 0.331 Uiso 1 1 calc R
H29B H 0.7659 -0.0163 0.4493 0.331 Uiso 1 1 calc R
H29C H 0.9039 0.0141 0.4695 0.331 Uiso 1 1 calc R
C24 C 0.9601(10) -0.0951(5) 0.7685(8) 0.208(4) Uani 1 1 d .
H24A H 0.9471 -0.1018 0.8307 0.249 Uiso 1 1 calc R
H24B H 1.0249 -0.0624 0.7679 0.249 Uiso 1 1 calc R
C14 C 0.3435(10) 0.1878(6) 0.7454(6) 0.231(5) Uani 1 1 d .
H14A H 0.3372 0.2252 0.7808 0.346 Uiso 1 1 calc R
H14B H 0.2760 0.1590 0.7554 0.346 Uiso 1 1 calc R
H14C H 0.3345 0.1989 0.6826 0.346 Uiso 1 1 calc R
C18 C 0.3788(12) -0.1350(6) 0.8418(9) 0.241(5) Uani 1 1 d .
H18A H 0.3110 -0.1658 0.8309 0.362 Uiso 1 1 calc R
H18B H 0.3484 -0.0994 0.8725 0.362 Uiso 1 1 calc R
H18C H 0.4522 -0.1532 0.8785 0.362 Uiso 1 1 calc R
C25 C 1.0117(11) -0.1568(6) 0.7312(10) 0.260(6) Uani 1 1 d .
H25A H 1.0915 -0.1685 0.7673 0.390 Uiso 1 1 calc R
H25B H 1.0263 -0.1504 0.6699 0.390 Uiso 1 1 calc R
H25C H 0.9493 -0.1898 0.7333 0.390 Uiso 1 1 calc R
H2 H 0.662(5) 0.365(3) 0.480(4) 0.11(2) Uiso 1 1 d .
H1B H 0.515(6) 0.428(3) 0.485(4) 0.12(3) Uiso 1 1 d .
H1A H 0.391(6) 0.433(3) 0.472(4) 0.09(2) Uiso 1 1 d .

loop_
_atom_site_aniso_label
_atom_site_aniso_U_11
_atom_site_aniso_U_22
_atom_site_aniso_U_33
_atom_site_aniso_U_23
_atom_site_aniso_U_13
_atom_site_aniso_U_12
O1 0.116(3) 0.091(2) 0.140(3) 0.027(2) 0.033(2) 0.001(2)
O2 0.120(3) 0.080(2) 0.127(3) 0.004(2) 0.035(2) -0.012(2)
O5 0.143(3) 0.090(3) 0.131(3) 0.000(2) 0.002(2) 0.002(2)
N4 0.111(3) 0.112(3) 0.085(3) 0.005(2) 0.017(2) 0.005(3)
N2 0.094(4) 0.086(4) 0.176(5) 0.007(3) 0.029(3) 0.003(3)
N3 0.114(4) 0.097(4) 0.110(3) -0.001(2) -0.002(3) -0.012(3)
C1 0.096(4) 0.089(4) 0.100(3) -0.007(3) 0.016(3) 0.004(3)
O4 0.130(4) 0.102(3) 0.214(5) -0.004(3) 0.008(3) -0.024(3)
N1 0.108(6) 0.091(5) 0.183(6) -0.006(3) 0.026(5) 0.006(4)
C5 0.096(4) 0.086(4) 0.087(3) -0.003(2) 0.009(3) -0.009(3)
C6 0.104(4) 0.077(3) 0.087(3) -0.001(2) 0.015(3) 0.006(3)
O3 0.111(3) 0.121(3) 0.237(5) 0.022(3) 0.055(3) 0.009(3)
C4 0.088(4) 0.103(4) 0.110(4) -0.002(3) 0.007(3) -0.005(3)
C8 0.086(4) 0.098(4) 0.119(5) -0.002(3) 0.022(3) -0.016(3)
C30 0.104(5) 0.084(4) 0.118(4) -0.002(3) 0.024(3) -0.004(4)
C11 0.130(7) 0.211(9) 0.143(8) 0.018(7) -0.022(6) -0.047(7)
C2 0.108(4) 0.082(4) 0.098(3) -0.008(3) 0.012(3) 0.008(3)
C3 0.089(4) 0.096(4) 0.125(4) -0.009(3) 0.007(3) 0.012(3)
C22 0.109(4) 0.123(4) 0.103(4) 0.021(3) 0.007(3) 0.004(4)
C7 0.102(4) 0.098(4) 0.123(4) 0.007(3) 0.032(3) -0.002(3)
C17 0.118(4) 0.112(4) 0.093(3) 0.011(3) 0.009(3) -0.006(3)
C21 0.110(4) 0.131(5) 0.125(5) -0.016(4) 0.021(3) -0.034(4)
C20 0.121(5) 0.136(5) 0.152(6) -0.011(4) 0.037(4) -0.029(4)
C13 0.113(5) 0.163(6) 0.107(5) -0.014(4) 0.017(4) -0.029(4)
C9 0.099(4) 0.122(5) 0.140(5) 0.010(4) 0.009(4) -0.014(4)
C12 0.127(6) 0.224(9) 0.113(6) -0.013(6) 0.019(5) -0.048(6)
C26 0.122(4) 0.128(5) 0.105(4) 0.014(3) 0.007(3) -0.017(4)
C15 0.171(6) 0.137(5) 0.144(5) 0.018(5) 0.032(5) 0.037(5)
C16 0.145(6) 0.176(6) 0.111(4) -0.004(4) 0.002(4) 0.055(5)
C28 0.192(8) 0.160(6) 0.121(6) 0.016(5) 0.014(5) -0.019(6)
C10 0.110(5) 0.139(5) 0.184(8) 0.020(6) -0.012(6) -0.011(4)
C27 0.183(7) 0.156(6) 0.109(5) 0.030(4) -0.001(4) -0.043(5)
C23 0.144(6) 0.178(7) 0.132(5) 0.039(5) 0.025(4) 0.040(5)
C19 0.178(8) 0.304(14) 0.153(8) 0.070(8) 0.027(6) -0.031(8)
C29 0.190(9) 0.245(12) 0.227(11) 0.082(10) 0.032(7) 0.040(8)
C24 0.185(8) 0.220(10) 0.221(10) 0.055(8) 0.040(7) 0.050(7)
C14 0.245(10) 0.299(12) 0.145(7) -0.007(7) 0.013(6) 0.146(10)
C18 0.264(12) 0.258(13) 0.200(11) -0.070(10) 0.025(9) -0.020(10)
C25 0.207(10) 0.222(11) 0.362(17) 0.012(11) 0.079(10) 0.063(9)

loop_
_atom_type_symbol
_atom_type_description
_atom_type_scat_dispersion_real
_atom_type_scat_dispersion_imag
_atom_type_scat_source
C C 0.0033 0.0016 'International Tables Vol C Tables 4.2.6.8 and 6.1.1.4'
H H 0.0000 0.0000 'International Tables Vol C Tables 4.2.6.8 and 6.1.1.4'
N N 0.0061 0.0033 'International Tables Vol C Tables 4.2.6.8 and 6.1.1.4'
O O 0.0106 0.0060 'International Tables Vol C Tables 4.2.6.8 and 6.1.1.4'

loop_
_geom_angle_atom_site_label_1
_geom_angle_atom_site_label_2
_geom_angle_atom_site_label_3
_geom_angle
C30 O1 H1O1 122.7
C22 N4 C26 111.5(4)
C22 N4 C17 106.7(4)
C26 N4 C17 112.4(4)
C22 N4 C21 110.8(4)
C26 N4 C21 103.8(4)
C17 N4 C21 111.7(4)
C1 N2 C7 123.7(6)
C1 N2 H2 119(5)
C7 N2 H2 117(5)
O4 N3 O5 120.8(5)
O4 N3 C5 119.1(6)
O5 N3 C5 120.0(5)
N2 C1 C6 122.6(5)
N2 C1 C2 119.8(5)
C6 C1 C2 117.6(5)
C2 N1 H1B 119(5)
C2 N1 H1A 111(5)
H1B N1 H1A 127(8)
C6 C5 C4 121.2(5)
C6 C5 N3 118.4(5)
C4 C5 N3 120.3(5)
C5 C6 C1 120.5(5)
C5 C6 H6 119.8
C1 C6 H6 119.8
C3 C4 C5 119.8(5)
C3 C4 H4 120.1
C5 C4 H4 120.1
C13 C8 C9 117.2(6)
C13 C8 C7 123.7(6)
C9 C8 C7 119.1(6)
O2 C30 O3 123.4(6)
O2 C30 O1 119.2(6)
O3 C30 O1 117.4(6)
C10 C11 C12 121.4(9)
C10 C11 H11 119.3
C12 C11 H11 119.3
N1 C2 C3 120.7(6)
N1 C2 C1 119.9(6)
C3 C2 C1 119.3(5)
C4 C3 C2 121.5(5)
C4 C3 H3 119.3
C2 C3 H3 119.3
N4 C22 C23 115.3(5)
N4 C22 H22A 108.4
C23 C22 H22A 108.4
N4 C22 H22B 108.4
C23 C22 H22B 108.4
H22A C22 H22B 107.5
N2 C7 C8 116.7(5)
N2 C7 H7A 108.1
C8 C7 H7A 108.1
N2 C7 H7B 108.1
C8 C7 H7B 108.1
H7A C7 H7B 107.3
C16 C17 N4 116.4(5)
C16 C17 H17A 108.2
N4 C17 H17A 108.2
C16 C17 H17B 108.2
N4 C17 H17B 108.2
H17A C17 H17B 107.3
C20 C21 N4 116.0(5)
C20 C21 H21A 108.3
N4 C21 H21A 108.3
C20 C21 H21B 108.3
N4 C21 H21B 108.3
H21A C21 H21B 107.4
C21 C20 C19 105.0(6)
C21 C20 H20A 110.7
C19 C20 H20A 110.7
C21 C20 H20B 110.7
C19 C20 H20B 110.7
H20A C20 H20B 108.8
C8 C13 C12 120.3(7)
C8 C13 H13 119.8
C12 C13 H13 119.8
C10 C9 C8 121.8(7)
C10 C9 H9 119.1
C8 C9 H9 119.1
C11 C12 C13 119.0(8)
C11 C12 H12 120.5
C13 C12 H12 120.5
C27 C26 N4 115.9(5)
C27 C26 H26A 108.3
N4 C26 H26A 108.3
C27 C26 H26B 108.3
N4 C26 H26B 108.3
H26A C26 H26B 107.4
C16 C15 C14 115.5(7)
C16 C15 H15A 108.4
C14 C15 H15A 108.4
C16 C15 H15B 108.4
C14 C15 H15B 108.4
H15A C15 H15B 107.5
C15 C16 C17 113.2(6)
C15 C16 H16A 108.9
C17 C16 H16A 108.9
C15 C16 H16B 108.9
C17 C16 H16B 108.9
H16A C16 H16B 107.8
C29 C28 C27 117.2(8)
C29 C28 H28A 108.0
C27 C28 H28A 108.0
C29 C28 H28B 108.0
C27 C28 H28B 108.0
H28A C28 H28B 107.2
C11 C10 C9 120.3(8)
C11 C10 H10 119.9
C9 C10 H10 119.9
C26 C27 C28 110.6(6)
C26 C27 H27A 109.5
C28 C27 H27A 109.5
C26 C27 H27B 109.5
C28 C27 H27B 109.5
H27A C27 H27B 108.1
C22 C23 C24 112.8(7)
C22 C23 H23A 109.0
C24 C23 H23A 109.0
C22 C23 H23B 109.0
C24 C23 H23B 109.0
H23A C23 H23B 107.8
C18 C19 C20 107.1(10)
C18 C19 H19A 110.3
C20 C19 H19A 110.3
C18 C19 H19B 110.3
C20 C19 H19B 110.3
H19A C19 H19B 108.6
C28 C29 H29A 109.5
C28 C29 H29B 109.5
H29A C29 H29B 109.5
C28 C29 H29C 109.5
H29A C29 H29C 109.5
H29B C29 H29C 109.5
C23 C24 C25 113.4(10)
C23 C24 H24A 108.9
C25 C24 H24A 108.9
C23 C24 H24B 108.9
C25 C24 H24B 108.9
H24A C24 H24B 107.7
C15 C14 H14A 109.5
C15 C14 H14B 109.5
H14A C14 H14B 109.5
C15 C14 H14C 109.5
H14A C14 H14C 109.5
H14B C14 H14C 109.5
C19 C18 H18A 109.5
C19 C18 H18B 109.5
H18A C18 H18B 109.5
C19 C18 H18C 109.5
H18A C18 H18C 109.5
H18B C18 H18C 109.5
C24 C25 H25A 109.5
C24 C25 H25B 109.5
H25A C25 H25B 109.5
C24 C25 H25C 109.5
H25A C25 H25C 109.5
H25B C25 H25C 109.5

loop_
_geom_bond_atom_site_label_1
_geom_bond_atom_site_label_2
_geom_bond_distance
O1 C30 1.327(6)
O1 H1O1 0.9324
O2 C30 1.230(6)
O5 N3 1.250(5)
N4 C22 1.492(6)
N4 C26 1.503(6)
N4 C17 1.523(7)
N4 C21 1.537(7)
N2 C1 1.355(7)
N2 C7 1.420(7)
N2 H2 0.74(6)
N3 O4 1.240(5)
N3 C5 1.402(7)
C1 C6 1.399(7)
C1 C2 1.441(7)
N1 C2 1.340(8)
N1 H1B 0.76(6)
N1 H1A 0.68(5)
C5 C6 1.384(6)
C5 C4 1.385(7)
C6 H6 0.9300
O3 C30 1.240(6)
C4 C3 1.349(7)
C4 H4 0.9300
C8 C13 1.369(8)
C8 C9 1.381(8)
C8 C7 1.524(8)
C11 C10 1.319(11)
C11 C12 1.352(11)
C11 H11 0.9300
C2 C3 1.400(7)
C3 H3 0.9300
C22 C23 1.513(9)
C22 H22A 0.9700
C22 H22B 0.9700
C7 H7A 0.9700
C7 H7B 0.9700
C17 C16 1.485(8)
C17 H17A 0.9700
C17 H17B 0.9700
C21 C20 1.459(8)
C21 H21A 0.9700
C21 H21B 0.9700
C20 C19 1.666(11)
C20 H20A 0.9700
C20 H20B 0.9700
C13 C12 1.400(10)
C13 H13 0.9300
C9 C10 1.355(9)
C9 H9 0.9300
C12 H12 0.9300
C26 C27 1.409(8)
C26 H26A 0.9700
C26 H26B 0.9700
C15 C16 1.476(9)
C15 C14 1.496(10)
C15 H15A 0.9700
C15 H15B 0.9700
C16 H16A 0.9700
C16 H16B 0.9700
C28 C29 1.397(12)
C28 C27 1.606(9)
C28 H28A 0.9700
C28 H28B 0.9700
C10 H10 0.9300
C27 H27A 0.9700
C27 H27B 0.9700
C23 C24 1.527(11)
C23 H23A 0.9700
C23 H23B 0.9700
C19 C18 1.265(12)
C19 H19A 0.9700
C19 H19B 0.9700
C29 H29A 0.9600
C29 H29B 0.9600
C29 H29C 0.9600
C24 C25 1.548(13)
C24 H24A 0.9700
C24 H24B 0.9700
C14 H14A 0.9600
C14 H14B 0.9600
C14 H14C 0.9600
C18 H18A 0.9600
C18 H18B 0.9600
C18 H18C 0.9600
C25 H25A 0.9600
C25 H25B 0.9600
C25 H25C 0.9600
